data_4132244
loop_
_publ_author_name
'Gu, Nina X.'
'Oyala, Paul H.'
'Peters, Jonas C.'

_publ_section_title
;
 An S = <sup>1</sup>/<sub>2</sub> Iron Complex Featuring N<sub>2</sub>,
 Thiolate, and Hydride Ligands: Reductive Elimination of H<sub>2</sub> and
 Relevant Thermochemical Fe-H Parameters.
;
_journal_issue 20
_journal_name_full 'Journal of the American Chemical Society'
_journal_page_first 6374
_journal_page_last 6382
_journal_paper_doi 10.1021/jacs.8b02603
_journal_volume 140
_journal_year 2018
_chemical_formula_moiety '1(C43.77 H62.33 Fe Li N2 O2 P2 S Si)'
_chemical_formula_sum 'C43.83 H62.62 Fe Li N2 O2 P2 S Si'
_chemical_formula_weight 834.46
_space_group_crystal_system orthorhombic
_space_group_IT_number 29
_space_group_name_Hall 'P 2c -2ac'
_space_group_name_H-M_alt 'P c a 21'
_atom_sites_solution_hydrogens geom
_audit_creation_date 2016-12-21
_audit_creation_method
;
Olex2 1.2
(compiled 2016.11.07 svn.r3352 for OlexSys, GUI svn.r5261)
;
_cell_angle_alpha 90
_cell_angle_beta 90
_cell_angle_gamma 90
_cell_formula_units_Z 8
_cell_length_a 19.3145(16)
_cell_length_b 13.0291(11)
_cell_length_c 35.412(3)
_cell_measurement_reflns_used 9722
_cell_measurement_temperature 100(2)
_cell_measurement_theta_max 28.83
_cell_measurement_theta_min 2.56
_cell_volume 8911.4(13)
_computing_cell_refinement 'SAINT v8.37A (Bruker, 2015)'
_computing_data_reduction 'SAINT v8.37A (Bruker, 2015)'
_computing_molecular_graphics 'Olex2 (Dolomanov et al., 2009)'
_computing_publication_material 'Olex2 (Dolomanov et al., 2009)'
_computing_structure_refinement 'XL (Sheldrick, 2008)'
_diffrn_ambient_temperature 100.03
_diffrn_measured_fraction_theta_full 0.998
_diffrn_measured_fraction_theta_max 0.998
_diffrn_measurement_device_type 'Bruker APEX-II CCD'
_diffrn_measurement_method '\f and \w scans'
_diffrn_radiation_type MoK\a
_diffrn_radiation_wavelength 0.71073
_diffrn_reflns_av_R_equivalents 0.0725
_diffrn_reflns_av_unetI/netI 0.0480
_diffrn_reflns_Laue_measured_fraction_full 0.998
_diffrn_reflns_Laue_measured_fraction_max 0.998
_diffrn_reflns_limit_h_max 24
_diffrn_reflns_limit_h_min -23
_diffrn_reflns_limit_k_max 16
_diffrn_reflns_limit_k_min -15
_diffrn_reflns_limit_l_max 44
_diffrn_reflns_limit_l_min -41
_diffrn_reflns_number 99776
_diffrn_reflns_point_group_measured_fraction_full 0.999
_diffrn_reflns_point_group_measured_fraction_max 0.998
_diffrn_reflns_theta_full 25.000
_diffrn_reflns_theta_max 26.370
_diffrn_reflns_theta_min 2.556
_diffrn_standards_number 0
_exptl_absorpt_coefficient_mu 0.521
_exptl_absorpt_correction_T_max 0.7461
_exptl_absorpt_correction_T_min 0.6308
_exptl_absorpt_correction_type multi-scan
_exptl_absorpt_process_details
'SADABS-2014/5 (Bruker,2014/5) was used for absorption correction. wR2(int) was 0.0735 before and 0.0608 after correction. The Ratio of minimum to maximum transmission is 0.8455. The \l/2 correction factor is Not present.'
_exptl_crystal_colour 'dark red'
_exptl_crystal_colour_modifier dark
_exptl_crystal_colour_primary red
_exptl_crystal_density_diffrn 1.244
_exptl_crystal_description block
_exptl_crystal_F_000 3557
_exptl_crystal_size_max 0.2
_exptl_crystal_size_mid 0.18
_exptl_crystal_size_min 0.14
_refine_diff_density_max 0.683
_refine_diff_density_min -0.373
_refine_diff_density_rms 0.072
_refine_ls_abs_structure_details
;
 Refined as an inversion twin.
;
_refine_ls_abs_structure_Flack 0.295(18)
_refine_ls_extinction_method none
_refine_ls_goodness_of_fit_ref 1.088
_refine_ls_hydrogen_treatment constr
_refine_ls_matrix_type full
_refine_ls_number_parameters 1093
_refine_ls_number_reflns 17886
_refine_ls_number_restraints 125
_refine_ls_restrained_S_all 1.090
_refine_ls_R_factor_all 0.0628
_refine_ls_R_factor_gt 0.0520
_refine_ls_shift/su_max 0.000
_refine_ls_shift/su_mean 0.000
_refine_ls_structure_factor_coef Fsqd
_refine_ls_weighting_details 'w=1/[\s^2^(Fo^2^)+(0.0630P)^2^+7.4750P] where P=(Fo^2^+2Fc^2^)/3'
_refine_ls_weighting_scheme calc
_refine_ls_wR_factor_gt 0.1236
_refine_ls_wR_factor_ref 0.1284
_reflns_Friedel_coverage 0.966
_reflns_Friedel_fraction_full 0.999
_reflns_Friedel_fraction_max 0.998
_reflns_number_gt 15678
_reflns_number_total 17886
_reflns_threshold_expression 'I > 2\s(I)'
_cod_data_source_file ja8b02603_si_002.cif
_cod_data_source_block compound7H
_cod_original_cell_volume 8911.4(12)
_cod_database_code 4132244
_shelx_space_group_comment
;
The symmetry employed for this shelxl refinement is uniquely defined
by the following loop, which should always be used as a source of
symmetry information in preference to the above space-group names.
They are only intended as comments.
;
_olex2_refinement_description
;
1. Twinned data refinement
 Scales: 0.705(18) 0.295(18)
2. Fixed Uiso
 At 1.2 times of:
  All C(H) groups, All C(H,H) groups
 At 1.5 times of:
  All C(H,H,H) groups, All C(H,H,H,H,H,H) groups
3. Restrained distances
 C87-O4 \\sim O4-C89
 with sigma of 0.02
4. Rigid body (RIGU) restrains
 O4, C86, C85, C84, C83, C87, C88, C89, C90
 with sigma for 1-2 distances of 0.004 and sigma for 1-3 distances of 0.004
 C34, C37, C38, C36
 with sigma for 1-2 distances of 0.004 and sigma for 1-3 distances of 0.004
 C36, C35, C34, C37, C38
 with sigma for 1-2 distances of 0.004 and sigma for 1-3 distances of 0.004
 C93, C94
 with sigma for 1-2 distances of 0.004 and sigma for 1-3 distances of 0.004
 O1, C39, C44, C40, C41, C45, C46
 with sigma for 1-2 distances of 0.004 and sigma for 1-3 distances of 0.004
 O1, C39, C45, C40, C41, C44, C46, C42, C43
 with sigma for 1-2 distances of 0.004 and sigma for 1-3 distances of 0.004
5. Others
 Sof(C40)=Sof(H40A)=Sof(H40B)=Sof(C41)=Sof(H41A)=Sof(H41B)=FVAR(1)
 Sof(C87)=Sof(H87A)=Sof(H87B)=Sof(C88)=Sof(H88A)=Sof(H88B)=Sof(H88C)=Sof(C89)=
 Sof(H89A)=Sof(H89B)=Sof(C90)=Sof(H90A)=Sof(H90B)=Sof(H90C)=1-FVAR(2)
 Sof(C86)=Sof(H86A)=Sof(H86B)=Sof(C85)=Sof(H85A)=Sof(H85B)=Sof(C84)=Sof(H84A)=
 Sof(H84B)=Sof(C83)=Sof(H83A)=Sof(H83B)=FVAR(2)
 Sof(H34D)=Sof(H34E)=Sof(H34F)=Sof(C36)=Sof(H36A)=Sof(H36B)=Sof(H36C)=Sof(C35)=
 Sof(H35)=1-FVAR(3)
 Sof(H34A)=Sof(H34B)=Sof(H34C)=Sof(C37)=Sof(H37)=Sof(C38)=Sof(H38A)=Sof(H38B)=
 Sof(H38C)=FVAR(3)
 Sof(C93)=Sof(H93A)=Sof(H93B)=Sof(C94)=Sof(H94A)=Sof(H94B)=Sof(H94C)=FVAR(4)
 Sof(C44)=Sof(H44A)=Sof(H44B)=Sof(H44C)=Sof(C46)=Sof(H46A)=Sof(H46B)=Sof(H46C)=
 Sof(C42)=Sof(H42A)=Sof(H42B)=Sof(C43)=Sof(H43A)=Sof(H43B)=1-FVAR(5)
 Sof(C39)=Sof(H39A)=Sof(H39B)=Sof(C45)=Sof(H45A)=Sof(H45B)=FVAR(5)
6.a Ternary CH refined with riding coordinates:
 C31(H31), C77(H77), C68(H68), C65(H65), C80(H80), C37(H37), C19(H19),
 C22(H22), C35(H35)
6.b Secondary CH2 refined with riding coordinates:
 C93(H93A,H93B), C91(H91A,H91B), C028(H02A,H02B), C02H(H02F,H02G), C39(H39A,
 H39B), C45(H45A,H45B), C86(H86A,H86B), C85(H85A,H85B), C84(H84A,H84B),
 C40(H40A,H40B), C41(H41A,H41B), C83(H83A,H83B), C87(H87A,H87B), C89(H89A,H89B),
  C42(H42A,H42B), C43(H43A,H43B)
6.c Me refined with riding coordinates:
 C34(H34A,H34B,H34C), C34(H34D,H34E,H34F)
6.d Aromatic/amide H refined with riding coordinates:
 C54(H54), C8(H8), C55(H55), C51(H51), C47(H47), C56(H56), C10(H10), C63(H63),
 C9(H9), C60(H60), C49(H49), C1(H1), C29(H29), C48(H48), C28(H28), C50(H50),
 C5(H5), C62(H62), C2(H2), C61(H61), C75(H75), C4(H4), C26(H26), C3(H3),
 C17(H17), C27(H27), C73(H73), C74(H74), C72(H72), C15(H15), C16(H16), C14(H14)
6.e Idealised Me refined as rotating group:
 C79(H79A,H79B,H79C), C32(H32A,H32B,H32C), C70(H70A,H70B,H70C), C69(H69A,H69B,
 H69C), C78(H78A,H78B,H78C), C33(H33A,H33B,H33C), C67(H67A,H67B,H67C), C81(H81A,
 H81B,H81C), C21(H21A,H21B,H21C), C02A(H02C,H02D,H02E), C82(H82A,H82B,H82C),
 C24(H24A,H24B,H24C), C66(H66A,H66B,H66C), C02K(H02H,H02I,H02J), C92(H92A,H92B,
 H92C), C20(H20A,H20B,H20C), C38(H38A,H38B,H38C), C23(H23A,H23B,H23C), C94(H94A,
 H94B,H94C), C44(H44A,H44B,H44C), C46(H46A,H46B,H46C), C88(H88A,H88B,H88C),
 C90(H90A,H90B,H90C), C36(H36A,H36B,H36C)
;
_shelx_shelxl_version_number 2014/7
_olex2_submission_special_instructions 'No special instructions were received'

loop_
_space_group_symop_operation_xyz
'x, y, z'
'-x, -y, z+1/2'
'x+1/2, -y, z'
'-x+1/2, y, z+1/2'

loop_
_atom_site_label
_atom_site_type_symbol
_atom_site_fract_x
_atom_site_fract_y
_atom_site_fract_z
_atom_site_U_iso_or_equiv
_atom_site_adp_type
_atom_site_occupancy
_atom_site_site_symmetry_order
_atom_site_calc_flag
_atom_site_refinement_flags_posn
_atom_site_refinement_flags_adp
_atom_site_refinement_flags_occupancy
_atom_site_disorder_assembly
_atom_site_disorder_group
Fe2 Fe 0.69691(4) 0.17237(6) 0.40782(2) 0.02078(17) Uani 1 1 d . . . . .
Fe1 Fe 0.37225(5) 0.36976(6) 0.60274(2) 0.02553(19) Uani 1 1 d . . . . .
S2 S 0.73785(8) 0.01979(10) 0.38125(4) 0.0254(3) Uani 1 1 d . . . . .
P3 P 0.60676(8) 0.20885(10) 0.37255(4) 0.0193(3) Uani 1 1 d . . . . .
Si2 Si 0.75491(9) 0.25006(11) 0.36153(4) 0.0223(3) Uani 1 1 d . . . . .
P2 P 0.45242(9) 0.33267(11) 0.56126(4) 0.0252(3) Uani 1 1 d . . . . .
S1 S 0.42018(9) 0.50546(11) 0.63755(4) 0.0310(3) Uani 1 1 d . . . . .
P4 P 0.78370(9) 0.22496(11) 0.44283(4) 0.0268(3) Uani 1 1 d . . . . .
Si1 Si 0.43476(9) 0.26883(11) 0.64076(4) 0.0248(3) Uani 1 1 d . . . . .
P1 P 0.28488(9) 0.30987(14) 0.63546(5) 0.0353(4) Uani 1 1 d . . . . .
O3 O 0.6768(3) -0.2384(3) 0.41817(14) 0.0483(14) Uani 1 1 d . . . . .
O2 O 0.2872(4) 0.7291(5) 0.66508(16) 0.0701(18) Uani 1 1 d . . . . .
O1 O 0.3993(3) 0.7841(4) 0.60558(15) 0.0486(12) Uani 1 1 d . U . . .
N3 N 0.6528(3) 0.1008(4) 0.44476(14) 0.0312(12) Uani 1 1 d . . . . .
C54 C 0.8485(3) -0.0038(5) 0.28333(17) 0.0325(14) Uani 1 1 d . . . . .
H54 H 0.8678 -0.0560 0.2678 0.039 Uiso 1 1 calc R . . . .
C8 C 0.5591(4) 0.4789(5) 0.72467(19) 0.0394(16) Uani 1 1 d . . . . .
H8 H 0.5841 0.5221 0.7414 0.047 Uiso 1 1 calc R . . . .
N4 N 0.6257(4) 0.0553(5) 0.46728(16) 0.0453(15) Uani 1 1 d . . . . .
C55 C 0.8535(4) 0.0995(5) 0.27152(18) 0.0339(14) Uani 1 1 d . . . . .
H55 H 0.8757 0.1168 0.2484 0.041 Uiso 1 1 calc R . . . .
C59 C 0.6948(3) 0.3388(4) 0.33439(16) 0.0253(12) Uani 1 1 d . . . . .
N1 N 0.3257(3) 0.4681(4) 0.57615(14) 0.0401(14) Uani 1 1 d . . . . .
C7 C 0.5180(3) 0.5232(5) 0.69617(15) 0.0289(13) Uani 1 1 d . . . . .
C52 C 0.8153(3) -0.1426(5) 0.32667(19) 0.0286(13) Uani 1 1 d . . . . .
C51 C 0.8033(4) -0.2154(5) 0.2990(2) 0.0412(17) Uani 1 1 d . . . . .
H51 H 0.7897 -0.1942 0.2744 0.049 Uiso 1 1 calc R . . . .
C31 C 0.4228(3) 0.2979(5) 0.51219(16) 0.0332(14) Uani 1 1 d . . . . .
H31 H 0.4647 0.2949 0.4956 0.040 Uiso 1 1 calc R . . . .
C53 C 0.8163(3) -0.0316(4) 0.31667(16) 0.0241(12) Uani 1 1 d . . . . .
C47 C 0.8322(3) -0.1778(5) 0.36324(19) 0.0320(14) Uani 1 1 d . . . . .
H47 H 0.8394 -0.1296 0.3830 0.038 Uiso 1 1 calc R . . . .
C56 C 0.8256(4) 0.1741(5) 0.29424(18) 0.0342(15) Uani 1 1 d . . . . .
H56 H 0.8290 0.2440 0.2868 0.041 Uiso 1 1 calc R . . . .
C79 C 0.7400(4) 0.4210(5) 0.46809(19) 0.0367(15) Uani 1 1 d . . . . .
H79A H 0.7762 0.4480 0.4514 0.055 Uiso 1 1 calc GR . . . .
H79B H 0.7335 0.4677 0.4895 0.055 Uiso 1 1 calc GR . . . .
H79C H 0.6965 0.4148 0.4540 0.055 Uiso 1 1 calc GR . . . .
C58 C 0.7855(3) 0.0463(4) 0.33933(15) 0.0217(11) Uani 1 1 d . . . . .
C10 C 0.5276(4) 0.3104(5) 0.70394(19) 0.0398(17) Uani 1 1 d . . . . .
H10 H 0.5324 0.2381 0.7060 0.048 Uiso 1 1 calc R . . . .
C77 C 0.7619(4) 0.3143(5) 0.48286(18) 0.0328(14) Uani 1 1 d . . . . .
H77 H 0.8051 0.3241 0.4980 0.039 Uiso 1 1 calc R . . . .
C32 C 0.3740(4) 0.3779(7) 0.49573(18) 0.050(2) Uani 1 1 d . . . . .
H32A H 0.3285 0.3719 0.5078 0.075 Uiso 1 1 calc GR . . . .
H32B H 0.3692 0.3667 0.4685 0.075 Uiso 1 1 calc GR . . . .
H32C H 0.3928 0.4466 0.5003 0.075 Uiso 1 1 calc GR . . . .
C63 C 0.5729(4) 0.3782(5) 0.32325(16) 0.0324(14) Uani 1 1 d . . . . .
H63 H 0.5254 0.3631 0.3273 0.039 Uiso 1 1 calc R . . . .
C9 C 0.5636(4) 0.3736(6) 0.7287(2) 0.0476(19) Uani 1 1 d . . . . .
H9 H 0.5911 0.3447 0.7482 0.057 Uiso 1 1 calc R . . . .
C57 C 0.7922(3) 0.1496(4) 0.32811(17) 0.0267(13) Uani 1 1 d . . . . .
C11 C 0.4845(3) 0.3510(5) 0.67606(16) 0.0289(13) Uani 1 1 d . . . . .
C60 C 0.7117(4) 0.4203(5) 0.30965(18) 0.0342(15) Uani 1 1 d . . . . .
H60 H 0.7588 0.4343 0.3039 0.041 Uiso 1 1 calc R . . . .
C49 C 0.8269(4) -0.3541(5) 0.3434(2) 0.0472(19) Uani 1 1 d . . . . .
H49 H 0.8299 -0.4251 0.3492 0.057 Uiso 1 1 calc R . . . .
C1 C 0.5352(3) 0.6857(5) 0.65807(17) 0.0301(13) Uani 1 1 d . . . . .
H1 H 0.5378 0.6453 0.6358 0.036 Uiso 1 1 calc R . . . .
C29 C 0.5473(4) 0.1630(6) 0.5500(2) 0.0439(17) Uani 1 1 d . . . . .
H29 H 0.5493 0.1819 0.5241 0.053 Uiso 1 1 calc R . . . .
C70 C 0.4947(4) 0.1670(5) 0.42083(18) 0.0360(15) Uani 1 1 d . . . . .
H70A H 0.4886 0.1061 0.4049 0.054 Uiso 1 1 calc GR . . . .
H70B H 0.4495 0.1893 0.4304 0.054 Uiso 1 1 calc GR . . . .
H70C H 0.5252 0.1503 0.4421 0.054 Uiso 1 1 calc GR . . . .
C48 C 0.8382(4) -0.2810(5) 0.3706(2) 0.0388(15) Uani 1 1 d . . . . .
H48 H 0.8506 -0.3024 0.3954 0.047 Uiso 1 1 calc R . . . .
C34 C 0.5755(4) 0.4297(7) 0.5823(2) 0.053(2) Uani 1 1 d . U . . .
H34A H 0.5901 0.3632 0.5926 0.080 Uiso 0.706(18) 1 calc R . P A 1
H34B H 0.6164 0.4697 0.5752 0.080 Uiso 0.706(18) 1 calc R . P A 1
H34C H 0.5490 0.4671 0.6015 0.080 Uiso 0.706(18) 1 calc R . P A 1
H34D H 0.5597 0.4273 0.6086 0.080 Uiso 0.294(18) 1 calc R . P A 2
H34E H 0.5963 0.3636 0.5755 0.080 Uiso 0.294(18) 1 calc R . P A 2
H34F H 0.6099 0.4843 0.5794 0.080 Uiso 0.294(18) 1 calc R . P A 2
O4 O 0.6131(4) -0.1736(5) 0.3415(2) 0.0714(18) Uani 1 1 d D U . . .
C25 C 0.4998(3) 0.1900(4) 0.61290(18) 0.0305(13) Uani 1 1 d . . . . .
C6 C 0.5218(4) 0.6373(5) 0.69329(16) 0.0309(14) Uani 1 1 d . . . . .
C64 C 0.6245(3) 0.3179(4) 0.34102(15) 0.0241(12) Uani 1 1 d . . . . .
C30 C 0.5039(4) 0.2177(4) 0.57463(17) 0.0295(13) Uani 1 1 d . . . . .
C68 C 0.5270(3) 0.2533(4) 0.39748(15) 0.0253(12) Uani 1 1 d . . . . .
H68 H 0.4926 0.2727 0.3776 0.030 Uiso 1 1 calc R . . . .
C28 C 0.5869(4) 0.0825(6) 0.5627(2) 0.052(2) Uani 1 1 d . . . . .
H28 H 0.6157 0.0455 0.5457 0.063 Uiso 1 1 calc R . . . .
C50 C 0.8110(4) -0.3211(5) 0.3071(2) 0.049(2) Uani 1 1 d . . . . .
H50 H 0.8052 -0.3701 0.2875 0.059 Uiso 1 1 calc R . . . .
C5 C 0.5200(5) 0.7002(6) 0.7247(2) 0.050(2) Uani 1 1 d . . . . .
H5 H 0.5120 0.6705 0.7488 0.060 Uiso 1 1 calc R . . . .
C69 C 0.5391(4) 0.3478(5) 0.42173(18) 0.0332(14) Uani 1 1 d . . . . .
H69A H 0.5716 0.3310 0.4421 0.050 Uiso 1 1 calc GR . . . .
H69B H 0.4951 0.3704 0.4326 0.050 Uiso 1 1 calc GR . . . .
H69C H 0.5585 0.4028 0.4061 0.050 Uiso 1 1 calc GR . . . .
C65 C 0.5708(4) 0.1111(5) 0.33917(17) 0.0338(14) Uani 1 1 d . . . . .
H65 H 0.5710 0.0444 0.3531 0.041 Uiso 1 1 calc R . . . .
C62 C 0.5916(4) 0.4592(5) 0.29992(17) 0.0364(16) Uani 1 1 d . . . . .
H62 H 0.5568 0.5000 0.2884 0.044 Uiso 1 1 calc R . . . .
C80 C 0.8433(4) 0.1305(5) 0.4665(2) 0.049(2) Uani 1 1 d . . . . .
H80 H 0.8700 0.1686 0.4862 0.059 Uiso 1 1 calc R . . . .
C2 C 0.5446(3) 0.7902(5) 0.65578(19) 0.0344(14) Uani 1 1 d . . . . .
H2 H 0.5527 0.8214 0.6319 0.041 Uiso 1 1 calc R . . . .
C18 C 0.3779(4) 0.1768(4) 0.66907(16) 0.0310(14) Uani 1 1 d . . . . .
C61 C 0.6596(5) 0.4801(5) 0.29359(19) 0.0435(19) Uani 1 1 d . . . . .
H61 H 0.6718 0.5365 0.2780 0.052 Uiso 1 1 calc R . . . .
C12 C 0.4783(3) 0.4590(4) 0.67260(15) 0.0267(13) Uani 1 1 d . . . . .
C78 C 0.7076(5) 0.2720(6) 0.5092(2) 0.060(2) Uani 1 1 d . . . . .
H78A H 0.6642 0.2622 0.4953 0.090 Uiso 1 1 calc GR . . . .
H78B H 0.7001 0.3203 0.5300 0.090 Uiso 1 1 calc GR . . . .
H78C H 0.7233 0.2060 0.5193 0.090 Uiso 1 1 calc GR . . . .
C75 C 0.9061(4) 0.3477(5) 0.4358(2) 0.0422(17) Uani 1 1 d . . . . .
H75 H 0.9146 0.3349 0.4618 0.051 Uiso 1 1 calc R . . . .
C76 C 0.8474(3) 0.3062(4) 0.41820(18) 0.0319(14) Uani 1 1 d . . . . .
C71 C 0.8341(3) 0.3231(4) 0.37958(19) 0.0312(14) Uani 1 1 d . . . . .
C4 C 0.5295(5) 0.8064(6) 0.7220(2) 0.062(3) Uani 1 1 d . . . . .
H4 H 0.5271 0.8476 0.7441 0.075 Uiso 1 1 calc R . . . .
N2 N 0.3002(4) 0.5357(5) 0.56202(18) 0.063(2) Uani 1 1 d . . . . .
C33 C 0.3876(4) 0.1930(6) 0.51064(19) 0.049(2) Uani 1 1 d . . . . .
H33A H 0.4200 0.1402 0.5194 0.073 Uiso 1 1 calc GR . . . .
H33B H 0.3738 0.1780 0.4846 0.073 Uiso 1 1 calc GR . . . .
H33C H 0.3466 0.1934 0.5269 0.073 Uiso 1 1 calc GR . . . .
C26 C 0.5423(4) 0.1088(5) 0.6253(2) 0.0422(17) Uani 1 1 d . . . . .
H26 H 0.5419 0.0904 0.6512 0.051 Uiso 1 1 calc R . . . .
C67 C 0.6185(4) 0.0966(6) 0.30512(19) 0.0458(18) Uani 1 1 d . . . . .
H67A H 0.6159 0.1572 0.2888 0.069 Uiso 1 1 calc GR . . . .
H67B H 0.6040 0.0358 0.2909 0.069 Uiso 1 1 calc GR . . . .
H67C H 0.6663 0.0874 0.3139 0.069 Uiso 1 1 calc GR . . . .
C3 C 0.5421(4) 0.8509(5) 0.6883(2) 0.0464(18) Uani 1 1 d . . . . .
H3 H 0.5492 0.9229 0.6867 0.056 Uiso 1 1 calc R . . . .
C37 C 0.5296(6) 0.4122(9) 0.5471(3) 0.031(2) Uani 0.706(18) 1 d . U P A 1
H37 H 0.5568 0.3748 0.5274 0.037 Uiso 0.706(18) 1 calc R . P A 1
C93 C 0.6859(7) -0.1941(7) 0.4549(2) 0.068(4) Uani 0.884(18) 1 d . U P . .
H93A H 0.7023 -0.1225 0.4524 0.081 Uiso 0.884(18) 1 calc R . P . .
H93B H 0.7214 -0.2333 0.4690 0.081 Uiso 0.884(18) 1 calc R . P . .
C91 C 0.6789(6) -0.3496(6) 0.4201(2) 0.061(2) Uani 1 1 d . . . . .
H91A H 0.6474 -0.3738 0.4402 0.073 Uiso 1 1 calc R . . . .
H91B H 0.7264 -0.3724 0.4264 0.073 Uiso 1 1 calc R . . . .
C17 C 0.3981(5) 0.0919(6) 0.69120(19) 0.0469(19) Uani 1 1 d . . . . .
H17 H 0.4458 0.0754 0.6935 0.056 Uiso 1 1 calc R . . . .
C27 C 0.5843(4) 0.0555(6) 0.6010(2) 0.054(2) Uani 1 1 d . . . . .
H27 H 0.6118 0.0004 0.6102 0.065 Uiso 1 1 calc R . . . .
C73 C 0.9398(4) 0.4242(5) 0.3773(2) 0.0449(19) Uani 1 1 d . . . . .
H73 H 0.9716 0.4648 0.3634 0.054 Uiso 1 1 calc R . . . .
C81 C 0.8011(5) 0.0470(6) 0.4866(3) 0.064(3) Uani 1 1 d . . . . .
H81A H 0.7715 0.0787 0.5058 0.096 Uiso 1 1 calc GR . . . .
H81B H 0.8327 -0.0019 0.4987 0.096 Uiso 1 1 calc GR . . . .
H81C H 0.7722 0.0109 0.4681 0.096 Uiso 1 1 calc GR . . . .
C74 C 0.9509(4) 0.4068(5) 0.4153(2) 0.0447(18) Uani 1 1 d . . . . .
H74 H 0.9902 0.4361 0.4273 0.054 Uiso 1 1 calc R . . . .
C72 C 0.8820(4) 0.3823(4) 0.3594(2) 0.0378(16) Uani 1 1 d . . . . .
H72 H 0.8751 0.3940 0.3332 0.045 Uiso 1 1 calc R . . . .
C028 C 0.2797(7) 0.7293(9) 0.7061(3) 0.077(3) Uani 1 1 d . . . . .
H02A H 0.2628 0.7966 0.7152 0.093 Uiso 1 1 calc R . . . .
H02B H 0.2473 0.6751 0.7144 0.093 Uiso 1 1 calc R . . . .
C21 C 0.2794(5) 0.4097(7) 0.7051(2) 0.060(2) Uani 1 1 d . . . . .
H21A H 0.2887 0.3460 0.7190 0.089 Uiso 1 1 calc GR . . . .
H21B H 0.2553 0.4582 0.7217 0.089 Uiso 1 1 calc GR . . . .
H21C H 0.3233 0.4399 0.6968 0.089 Uiso 1 1 calc GR . . . .
C02A C 0.3491(7) 0.7093(8) 0.7196(3) 0.079(3) Uani 1 1 d . . . . .
H02C H 0.3662 0.6451 0.7086 0.118 Uiso 1 1 calc GR . . . .
H02D H 0.3485 0.7032 0.7472 0.118 Uiso 1 1 calc GR . . . .
H02E H 0.3797 0.7659 0.7122 0.118 Uiso 1 1 calc GR . . . .
C82 C 0.8964(5) 0.0863(7) 0.4377(3) 0.072(3) Uani 1 1 d . . . . .
H82A H 0.8716 0.0504 0.4175 0.107 Uiso 1 1 calc GR . . . .
H82B H 0.9273 0.0380 0.4507 0.107 Uiso 1 1 calc GR . . . .
H82C H 0.9237 0.1424 0.4269 0.107 Uiso 1 1 calc GR . . . .
C15 C 0.2784(6) 0.0594(7) 0.7064(2) 0.068(3) Uani 1 1 d . . . . .
H15 H 0.2447 0.0198 0.7194 0.081 Uiso 1 1 calc R . . . .
C16 C 0.3496(6) 0.0327(6) 0.7094(2) 0.055(2) Uani 1 1 d . . . . .
H16 H 0.3635 -0.0253 0.7238 0.066 Uiso 1 1 calc R . . . .
C24 C 0.2299(5) 0.1465(8) 0.5916(2) 0.067(3) Uani 1 1 d . . . . .
H24A H 0.2759 0.1477 0.5799 0.100 Uiso 1 1 calc GR . . . .
H24B H 0.1953 0.1263 0.5728 0.100 Uiso 1 1 calc GR . . . .
H24C H 0.2298 0.0971 0.6125 0.100 Uiso 1 1 calc GR . . . .
C66 C 0.4983(4) 0.1259(8) 0.3250(3) 0.065(3) Uani 1 1 d . . . . .
H66A H 0.4660 0.1234 0.3463 0.098 Uiso 1 1 calc GR . . . .
H66B H 0.4869 0.0712 0.3071 0.098 Uiso 1 1 calc GR . . . .
H66C H 0.4946 0.1927 0.3124 0.098 Uiso 1 1 calc GR . . . .
C14 C 0.2581(5) 0.1404(6) 0.6853(2) 0.057(2) Uani 1 1 d . . . . .
H14 H 0.2104 0.1577 0.6834 0.068 Uiso 1 1 calc R . . . .
C02H C 0.2223(6) 0.7617(9) 0.6494(3) 0.083(3) Uani 1 1 d . . . . .
H02F H 0.2136 0.8340 0.6565 0.100 Uiso 1 1 calc R . . . .
H02G H 0.1845 0.7192 0.6600 0.100 Uiso 1 1 calc R . . . .
C19 C 0.2340(5) 0.3863(7) 0.6706(2) 0.054(2) Uani 1 1 d . . . . .
H19 H 0.1937 0.3440 0.6791 0.064 Uiso 1 1 calc R . . . .
C13 C 0.3078(4) 0.1982(5) 0.66627(19) 0.0400(16) Uani 1 1 d . . . . .
C02K C 0.2221(6) 0.7524(8) 0.6078(3) 0.084(3) Uani 1 1 d . . . . .
H02H H 0.1761 0.7700 0.5981 0.127 Uiso 1 1 calc GR . . . .
H02I H 0.2336 0.6818 0.6007 0.127 Uiso 1 1 calc GR . . . .
H02J H 0.2565 0.7994 0.5971 0.127 Uiso 1 1 calc GR . . . .
C39 C 0.4236(16) 0.7755(18) 0.5712(8) 0.052(6) Uani 0.44(2) 1 d . U P B 1
H39A H 0.3872 0.7527 0.5534 0.063 Uiso 0.44(2) 1 calc R . P B 1
H39B H 0.4628 0.7266 0.5702 0.063 Uiso 0.44(2) 1 calc R . P B 1
C92 C 0.6578(5) -0.3945(6) 0.3837(3) 0.068(3) Uani 1 1 d . . . . .
H92A H 0.6839 -0.3621 0.3632 0.102 Uiso 1 1 calc GR . . . .
H92B H 0.6082 -0.3831 0.3798 0.102 Uiso 1 1 calc GR . . . .
H92C H 0.6673 -0.4684 0.3839 0.102 Uiso 1 1 calc GR . . . .
C20 C 0.2070(5) 0.4833(7) 0.6534(2) 0.060(2) Uani 1 1 d . . . . .
H20A H 0.2452 0.5210 0.6416 0.089 Uiso 1 1 calc GR . . . .
H20B H 0.1859 0.5259 0.6732 0.089 Uiso 1 1 calc GR . . . .
H20C H 0.1721 0.4666 0.6343 0.089 Uiso 1 1 calc GR . . . .
C45 C 0.393(3) 0.894(3) 0.6215(10) 0.048(6) Uani 0.44(2) 1 d . U P B 1
H45A H 0.4293 0.9102 0.6402 0.058 Uiso 0.44(2) 1 calc R . P B 1
H45B H 0.3465 0.9084 0.6321 0.058 Uiso 0.44(2) 1 calc R . P B 1
C86 C 0.6283(13) -0.179(2) 0.2979(6) 0.072(8) Uani 0.547(17) 1 d . U P C 1
H86A H 0.6474 -0.1141 0.2882 0.086 Uiso 0.547(17) 1 calc R . P C 1
H86B H 0.6605 -0.2362 0.2918 0.086 Uiso 0.547(17) 1 calc R . P C 1
C22 C 0.2124(4) 0.2537(9) 0.6068(3) 0.075(3) Uani 1 1 d . . . . .
H22 H 0.1714 0.2466 0.6238 0.090 Uiso 1 1 calc R . . . .
C38 C 0.5077(6) 0.5174(7) 0.5318(3) 0.052(4) Uani 0.706(18) 1 d . U P A 1
H38A H 0.4911 0.5099 0.5058 0.079 Uiso 0.706(18) 1 calc GR . P A 1
H38B H 0.5474 0.5641 0.5323 0.079 Uiso 0.706(18) 1 calc GR . P A 1
H38C H 0.4705 0.5453 0.5476 0.079 Uiso 0.706(18) 1 calc GR . P A 1
C23 C 0.1909(5) 0.3233(11) 0.5732(3) 0.095(4) Uani 1 1 d . . . . .
H23A H 0.1835 0.3936 0.5822 0.143 Uiso 1 1 calc GR . . . .
H23B H 0.1480 0.2972 0.5620 0.143 Uiso 1 1 calc GR . . . .
H23C H 0.2277 0.3231 0.5541 0.143 Uiso 1 1 calc GR . . . .
C85 C 0.5574(11) -0.1994(19) 0.2828(6) 0.087(7) Uani 0.547(17) 1 d . U P C 1
H85A H 0.5356 -0.1346 0.2744 0.104 Uiso 0.547(17) 1 calc R . P C 1
H85B H 0.5595 -0.2471 0.2611 0.104 Uiso 0.547(17) 1 calc R . P C 1
C94 C 0.6161(9) -0.1956(9) 0.4775(3) 0.097(5) Uani 0.884(18) 1 d . U P . .
H94A H 0.5778 -0.1786 0.4605 0.145 Uiso 0.884(18) 1 calc GR . P . .
H94B H 0.6182 -0.1449 0.4979 0.145 Uiso 0.884(18) 1 calc GR . P . .
H94C H 0.6087 -0.2641 0.4882 0.145 Uiso 0.884(18) 1 calc GR . P . .
Li1 Li 0.3748(10) 0.6788(10) 0.6413(4) 0.065(4) Uani 1 1 d . . . . .
Li2 Li 0.6875(7) -0.1519(9) 0.3746(4) 0.047(3) Uani 1 1 d . . . . .
C84 C 0.5207(8) -0.2419(14) 0.3116(5) 0.063(5) Uani 0.547(17) 1 d . U P C 1
H84A H 0.5297 -0.3165 0.3135 0.076 Uiso 0.547(17) 1 calc R . P C 1
H84B H 0.4704 -0.2308 0.3080 0.076 Uiso 0.547(17) 1 calc R . P C 1
C40 C 0.4476(15) 0.8859(18) 0.5623(7) 0.064(7) Uani 0.39(2) 1 d . U P B 1
H40A H 0.4963 0.8962 0.5700 0.077 Uiso 0.39(2) 1 calc R . P B 1
H40B H 0.4433 0.9006 0.5349 0.077 Uiso 0.39(2) 1 calc R . P B 1
C41 C 0.4053(19) 0.946(2) 0.5823(7) 0.062(7) Uani 0.39(2) 1 d . U P B 1
H41A H 0.3607 0.9546 0.5689 0.074 Uiso 0.39(2) 1 calc R . P B 1
H41B H 0.4265 1.0144 0.5859 0.074 Uiso 0.39(2) 1 calc R . P B 1
C44 C 0.4808(10) 0.781(2) 0.5515(6) 0.096(9) Uani 0.56(2) 1 d . U P B 2
H44A H 0.4876 0.7653 0.5247 0.145 Uiso 0.56(2) 1 calc GR . P B 2
H44B H 0.5159 0.7454 0.5665 0.145 Uiso 0.56(2) 1 calc GR . P B 2
H44C H 0.4851 0.8554 0.5554 0.145 Uiso 0.56(2) 1 calc GR . P B 2
C46 C 0.3586(15) 0.9635(13) 0.5940(7) 0.085(8) Uani 0.56(2) 1 d . U P B 2
H46A H 0.3612 0.9515 0.5667 0.127 Uiso 0.56(2) 1 calc GR . P B 2
H46B H 0.3726 1.0343 0.5995 0.127 Uiso 0.56(2) 1 calc GR . P B 2
H46C H 0.3111 0.9524 0.6027 0.127 Uiso 0.56(2) 1 calc GR . P B 2
C83 C 0.5443(12) -0.1907(17) 0.3439(7) 0.073(5) Uani 0.547(17) 1 d . U P C 1
H83A H 0.5196 -0.1245 0.3466 0.087 Uiso 0.547(17) 1 calc R . P C 1
H83B H 0.5343 -0.2327 0.3666 0.087 Uiso 0.547(17) 1 calc R . P C 1
C87 C 0.6080(18) -0.211(2) 0.3037(7) 0.070(7) Uani 0.453(17) 1 d D U P C 2
H87A H 0.5592 -0.2336 0.3051 0.085 Uiso 0.453(17) 1 calc R . P C 2
H87B H 0.6050 -0.1430 0.2912 0.085 Uiso 0.453(17) 1 calc R . P C 2
C88 C 0.623(2) -0.258(2) 0.2768(9) 0.113(11) Uani 0.453(17) 1 d . U P C 2
H88A H 0.6313 -0.2111 0.2556 0.170 Uiso 0.453(17) 1 calc GR . P C 2
H88B H 0.5853 -0.3051 0.2703 0.170 Uiso 0.453(17) 1 calc GR . P C 2
H88C H 0.6652 -0.2976 0.2818 0.170 Uiso 0.453(17) 1 calc GR . P C 2
C89 C 0.5465(11) -0.1705(17) 0.3654(7) 0.069(5) Uani 0.453(17) 1 d D U P C 2
H89A H 0.5381 -0.2353 0.3793 0.083 Uiso 0.453(17) 1 calc R . P C 2
H89B H 0.5452 -0.1115 0.3830 0.083 Uiso 0.453(17) 1 calc R . P C 2
C90 C 0.5009(15) -0.1577(18) 0.3333(7) 0.085(8) Uani 0.453(17) 1 d . U P C 2
H90A H 0.5027 -0.2192 0.3174 0.127 Uiso 0.453(17) 1 calc GR . P C 2
H90B H 0.5156 -0.0979 0.3186 0.127 Uiso 0.453(17) 1 calc GR . P C 2
H90C H 0.4534 -0.1472 0.3422 0.127 Uiso 0.453(17) 1 calc GR . P C 2
C36 C 0.5526(14) 0.4504(19) 0.5196(7) 0.043(7) Uani 0.294(18) 1 d . U P A 2
H36A H 0.5800 0.3873 0.5174 0.064 Uiso 0.294(18) 1 calc GR . P A 2
H36B H 0.5834 0.5100 0.5182 0.064 Uiso 0.294(18) 1 calc GR . P A 2
H36C H 0.5190 0.4535 0.4989 0.064 Uiso 0.294(18) 1 calc GR . P A 2
C35 C 0.5149(13) 0.451(2) 0.5569(7) 0.027(5) Uani 0.294(18) 1 d . U P A 2
H35 H 0.4916 0.5177 0.5624 0.033 Uiso 0.294(18) 1 calc R . P A 2
C42 C 0.403(2) 0.896(2) 0.6127(8) 0.057(7) Uani 0.56(2) 1 d . U P B 2
H42A H 0.3962 0.9059 0.6401 0.069 Uiso 0.56(2) 1 calc R . P B 2
H42B H 0.4510 0.9174 0.6069 0.069 Uiso 0.56(2) 1 calc R . P B 2
C43 C 0.4093(14) 0.746(3) 0.5636(6) 0.076(7) Uani 0.56(2) 1 d . U P B 2
H43A H 0.4056 0.6707 0.5622 0.091 Uiso 0.56(2) 1 calc R . P B 2
H43B H 0.3734 0.7768 0.5470 0.091 Uiso 0.56(2) 1 calc R . P B 2

loop_
_atom_site_aniso_label
_atom_site_aniso_U_11
_atom_site_aniso_U_22
_atom_site_aniso_U_33
_atom_site_aniso_U_23
_atom_site_aniso_U_13
_atom_site_aniso_U_12
Fe2 0.0231(4) 0.0189(4) 0.0203(4) 0.0012(3) -0.0002(3) 0.0003(3)
Fe1 0.0329(5) 0.0229(4) 0.0208(4) -0.0019(3) -0.0040(4) 0.0034(3)
S2 0.0306(8) 0.0147(6) 0.0308(7) 0.0031(5) 0.0046(6) -0.0008(6)
P3 0.0217(7) 0.0199(6) 0.0164(6) 0.0007(5) 0.0012(5) -0.0013(6)
Si2 0.0239(8) 0.0135(6) 0.0295(8) -0.0018(5) 0.0046(6) -0.0009(6)
P2 0.0318(9) 0.0203(7) 0.0236(7) 0.0052(5) 0.0000(6) -0.0071(6)
S1 0.0472(10) 0.0205(6) 0.0254(7) -0.0014(6) -0.0148(7) 0.0078(6)
P4 0.0272(9) 0.0215(7) 0.0317(8) -0.0058(6) -0.0056(6) 0.0043(6)
Si1 0.0332(9) 0.0194(7) 0.0216(7) 0.0030(6) 0.0020(7) 0.0024(7)
P1 0.0313(10) 0.0443(9) 0.0301(8) -0.0103(7) 0.0062(7) 0.0039(7)
O3 0.066(4) 0.021(2) 0.058(3) 0.003(2) -0.002(3) -0.008(2)
O2 0.095(5) 0.069(4) 0.046(3) 0.001(3) 0.011(3) -0.001(4)
O1 0.054(3) 0.038(2) 0.054(3) 0.011(2) -0.009(3) -0.003(2)
N3 0.041(3) 0.027(3) 0.026(3) 0.003(2) 0.001(2) 0.000(2)
C54 0.029(3) 0.032(3) 0.036(3) -0.015(3) -0.002(3) 0.008(3)
C8 0.050(5) 0.033(3) 0.035(3) 0.003(3) -0.016(3) 0.002(3)
N4 0.055(4) 0.045(3) 0.036(3) 0.012(3) 0.009(3) 0.003(3)
C55 0.032(4) 0.038(3) 0.031(3) 0.000(3) 0.010(3) -0.005(3)
C59 0.040(4) 0.015(2) 0.021(3) -0.002(2) 0.003(2) 0.002(2)
N1 0.059(4) 0.039(3) 0.023(3) -0.011(2) -0.013(3) 0.015(3)
C7 0.038(4) 0.028(3) 0.021(3) 0.002(2) -0.005(3) 0.001(3)
C52 0.015(3) 0.023(3) 0.048(4) -0.006(3) -0.005(3) -0.001(2)
C51 0.043(4) 0.031(3) 0.050(4) -0.009(3) -0.015(3) 0.007(3)
C31 0.033(4) 0.046(4) 0.021(3) 0.004(3) 0.006(3) -0.006(3)
C53 0.021(3) 0.019(3) 0.032(3) -0.005(2) -0.007(2) -0.001(2)
C47 0.025(3) 0.023(3) 0.047(4) -0.002(3) -0.011(3) 0.000(2)
C56 0.040(4) 0.027(3) 0.036(3) 0.005(3) 0.016(3) -0.006(3)
C79 0.038(4) 0.028(3) 0.044(4) -0.015(3) -0.002(3) 0.003(3)
C58 0.019(3) 0.023(3) 0.023(3) -0.004(2) 0.003(2) -0.003(2)
C10 0.059(5) 0.025(3) 0.035(3) 0.009(3) -0.007(3) 0.004(3)
C77 0.038(4) 0.029(3) 0.031(3) -0.010(2) -0.008(3) 0.000(3)
C32 0.050(5) 0.078(6) 0.022(3) -0.003(3) -0.003(3) 0.011(4)
C63 0.046(4) 0.031(3) 0.020(3) 0.000(2) -0.001(3) 0.012(3)
C9 0.059(5) 0.044(4) 0.039(4) 0.015(3) -0.024(4) 0.002(4)
C57 0.028(3) 0.019(3) 0.033(3) -0.002(2) 0.011(2) -0.001(2)
C11 0.040(4) 0.025(3) 0.023(3) 0.003(2) -0.007(3) 0.002(3)
C60 0.045(4) 0.023(3) 0.035(3) 0.003(2) 0.006(3) -0.005(3)
C49 0.051(5) 0.013(3) 0.077(5) 0.001(3) -0.008(4) 0.000(3)
C1 0.031(4) 0.028(3) 0.031(3) 0.007(2) 0.006(3) 0.003(3)
C29 0.043(4) 0.043(4) 0.046(4) -0.001(3) 0.017(3) 0.002(3)
C70 0.029(4) 0.042(4) 0.037(3) 0.006(3) 0.004(3) -0.008(3)
C48 0.031(4) 0.031(3) 0.054(4) 0.003(3) -0.005(3) 0.003(3)
C34 0.045(5) 0.057(5) 0.057(4) 0.011(4) -0.008(3) -0.024(4)
O4 0.071(4) 0.059(4) 0.085(4) -0.007(3) -0.005(3) -0.030(3)
C25 0.035(4) 0.021(3) 0.036(3) 0.004(2) 0.009(3) -0.001(3)
C6 0.041(4) 0.027(3) 0.025(3) 0.000(2) -0.004(3) 0.000(3)
C64 0.036(4) 0.018(3) 0.018(3) 0.001(2) 0.003(2) 0.003(2)
C30 0.037(4) 0.023(3) 0.028(3) 0.004(2) 0.005(3) -0.001(3)
C68 0.027(3) 0.031(3) 0.018(3) 0.002(2) 0.002(2) 0.004(3)
C28 0.055(5) 0.049(4) 0.054(5) 0.006(3) 0.028(4) 0.011(4)
C50 0.061(5) 0.023(3) 0.062(5) -0.018(3) -0.008(4) -0.001(3)
C5 0.079(6) 0.037(4) 0.033(4) -0.002(3) 0.006(4) -0.012(4)
C69 0.030(4) 0.033(3) 0.037(3) 0.001(3) 0.008(3) 0.007(3)
C65 0.041(4) 0.034(3) 0.027(3) -0.009(3) -0.002(3) -0.005(3)
C62 0.055(5) 0.028(3) 0.027(3) 0.005(2) -0.008(3) 0.011(3)
C80 0.048(5) 0.035(4) 0.065(5) -0.012(3) -0.032(4) 0.016(3)
C2 0.023(3) 0.039(3) 0.041(4) 0.007(3) 0.000(3) 0.000(3)
C18 0.049(4) 0.022(3) 0.022(3) 0.006(2) 0.009(3) -0.002(3)
C61 0.077(6) 0.021(3) 0.033(3) 0.010(2) 0.001(4) 0.004(3)
C12 0.035(4) 0.023(3) 0.023(3) 0.003(2) -0.004(2) 0.001(2)
C78 0.085(7) 0.049(5) 0.046(4) -0.022(4) 0.015(4) -0.006(4)
C75 0.031(4) 0.034(4) 0.062(5) -0.018(3) -0.001(3) -0.004(3)
C76 0.026(3) 0.022(3) 0.048(4) -0.009(3) 0.002(3) 0.003(2)
C71 0.024(3) 0.020(3) 0.050(4) -0.003(3) 0.000(3) -0.001(2)
C4 0.097(8) 0.037(4) 0.052(5) -0.017(3) 0.015(5) -0.014(4)
N2 0.092(6) 0.056(4) 0.041(4) -0.006(3) -0.030(4) 0.040(4)
C33 0.059(5) 0.059(5) 0.027(3) -0.011(3) 0.002(3) -0.028(4)
C26 0.055(5) 0.025(3) 0.047(4) 0.012(3) 0.012(3) 0.009(3)
C67 0.055(5) 0.051(4) 0.031(4) -0.021(3) -0.001(3) -0.004(4)
C3 0.060(5) 0.027(3) 0.053(4) -0.003(3) -0.001(4) -0.008(3)
C37 0.033(6) 0.024(5) 0.035(5) 0.004(4) 0.004(4) -0.008(4)
C93 0.130(10) 0.035(5) 0.039(5) 0.005(4) -0.028(5) -0.010(5)
C91 0.088(7) 0.027(4) 0.067(5) 0.006(3) 0.010(5) -0.004(4)
C17 0.071(6) 0.041(4) 0.029(3) 0.008(3) 0.011(3) 0.001(4)
C27 0.050(5) 0.041(4) 0.071(5) 0.013(4) 0.010(4) 0.018(4)
C73 0.024(3) 0.023(3) 0.088(6) -0.001(3) 0.010(4) -0.004(3)
C81 0.083(7) 0.040(4) 0.069(5) 0.023(4) -0.029(5) 0.013(4)
C74 0.037(4) 0.033(3) 0.064(5) -0.019(3) 0.001(3) -0.007(3)
C72 0.035(4) 0.018(3) 0.061(4) -0.005(3) 0.010(3) -0.001(3)
C028 0.101(9) 0.072(7) 0.058(6) 0.001(5) -0.012(6) -0.006(6)
C21 0.087(7) 0.052(5) 0.040(4) -0.012(3) 0.010(4) 0.017(5)
C02A 0.118(10) 0.066(6) 0.053(5) -0.001(4) 0.010(6) 0.003(6)
C82 0.047(5) 0.047(5) 0.121(8) -0.026(5) -0.018(5) 0.025(4)
C15 0.091(8) 0.057(5) 0.054(5) -0.015(4) 0.046(5) -0.034(5)
C16 0.100(8) 0.032(4) 0.034(4) 0.004(3) 0.017(4) -0.014(4)
C24 0.068(6) 0.090(7) 0.042(4) -0.020(4) 0.016(4) -0.055(5)
C66 0.034(4) 0.100(7) 0.061(5) -0.041(5) -0.007(4) 0.000(5)
C14 0.062(6) 0.050(5) 0.058(5) -0.009(4) 0.030(4) -0.019(4)
C02H 0.079(8) 0.090(8) 0.082(7) -0.009(6) -0.013(6) 0.022(6)
C19 0.055(5) 0.070(5) 0.036(4) -0.009(4) 0.010(4) 0.017(4)
C13 0.048(5) 0.038(4) 0.034(4) -0.011(3) 0.014(3) -0.006(3)
C02K 0.073(7) 0.085(8) 0.096(8) -0.012(6) -0.012(6) 0.020(6)
C39 0.062(16) 0.037(8) 0.058(9) 0.000(6) -0.001(9) -0.010(8)
C92 0.080(7) 0.038(4) 0.086(7) -0.022(4) 0.031(6) -0.017(4)
C20 0.054(5) 0.082(6) 0.043(4) -0.015(4) 0.002(4) 0.026(5)
C45 0.052(15) 0.040(8) 0.052(11) 0.003(7) -0.021(9) -0.009(8)
C86 0.054(9) 0.10(2) 0.065(8) -0.020(9) -0.004(6) -0.030(10)
C22 0.028(4) 0.144(10) 0.052(5) -0.024(6) 0.014(4) -0.021(5)
C38 0.054(7) 0.028(5) 0.075(8) 0.030(5) -0.013(6) -0.020(5)
C23 0.049(6) 0.171(13) 0.065(6) -0.037(7) -0.022(5) 0.024(7)
C85 0.065(10) 0.101(16) 0.095(10) -0.005(8) -0.008(7) -0.024(10)
C94 0.180(13) 0.058(7) 0.053(6) -0.007(5) 0.027(7) -0.029(8)
Li1 0.118(14) 0.030(6) 0.048(8) 0.006(5) 0.006(8) 0.010(7)
Li2 0.065(9) 0.028(6) 0.048(7) -0.002(5) 0.004(6) -0.017(6)
C84 0.029(7) 0.067(10) 0.094(10) -0.016(7) -0.002(6) -0.012(7)
C40 0.085(16) 0.051(10) 0.056(10) 0.006(7) -0.010(9) -0.018(9)
C41 0.087(18) 0.045(9) 0.053(11) 0.006(7) -0.015(9) -0.010(9)
C44 0.051(10) 0.17(2) 0.067(11) -0.004(12) 0.007(8) -0.024(11)
C46 0.113(17) 0.043(8) 0.098(16) 0.014(8) -0.042(14) 0.001(9)
C83 0.063(8) 0.063(11) 0.092(10) -0.011(9) 0.002(7) -0.026(8)
C87 0.10(2) 0.039(12) 0.077(9) -0.001(8) -0.046(9) 0.011(12)
C88 0.16(3) 0.073(16) 0.107(13) -0.022(12) -0.002(15) -0.021(17)
C89 0.070(10) 0.052(12) 0.085(11) 0.006(8) -0.035(7) -0.024(8)
C90 0.090(12) 0.060(13) 0.104(15) 0.025(11) -0.050(11) -0.041(10)
C36 0.049(14) 0.037(13) 0.042(10) 0.001(8) 0.030(9) -0.004(11)
C35 0.025(9) 0.023(12) 0.034(10) -0.006(8) 0.014(7) -0.012(8)
C42 0.073(16) 0.037(6) 0.062(14) 0.016(7) -0.017(11) -0.010(7)
C43 0.053(10) 0.123(18) 0.051(8) -0.005(9) -0.003(7) -0.014(11)

loop_
_atom_type_symbol
_atom_type_description
_atom_type_scat_dispersion_real
_atom_type_scat_dispersion_imag
_atom_type_scat_source
C C 0.0033 0.0016 'International Tables Vol C Tables 4.2.6.8 and 6.1.1.4'
H H 0.0000 0.0000 'International Tables Vol C Tables 4.2.6.8 and 6.1.1.4'
Fe Fe 0.3463 0.8444 'International Tables Vol C Tables 4.2.6.8 and 6.1.1.4'
Li Li -0.0003 0.0001 'International Tables Vol C Tables 4.2.6.8 and 6.1.1.4'
N N 0.0061 0.0033 'International Tables Vol C Tables 4.2.6.8 and 6.1.1.4'
O O 0.0106 0.0060 'International Tables Vol C Tables 4.2.6.8 and 6.1.1.4'
P P 0.1023 0.0942 'International Tables Vol C Tables 4.2.6.8 and 6.1.1.4'
S S 0.1246 0.1234 'International Tables Vol C Tables 4.2.6.8 and 6.1.1.4'
Si Si 0.0817 0.0704 'International Tables Vol C Tables 4.2.6.8 and 6.1.1.4'

loop_
_geom_angle_atom_site_label_1
_geom_angle_atom_site_label_2
_geom_angle_atom_site_label_3
_geom_angle
P3 Fe2 S2 102.92(6)
P3 Fe2 Si2 83.21(6)
Si2 Fe2 S2 85.43(6)
P4 Fe2 S2 103.56(6)
P4 Fe2 P3 149.29(6)
P4 Fe2 Si2 83.67(7)
N3 Fe2 S2 90.70(17)
N3 Fe2 P3 98.54(18)
N3 Fe2 Si2 176.02(18)
N3 Fe2 P4 96.42(18)
P2 Fe1 S1 103.88(7)
P2 Fe1 Si1 83.82(6)
P2 Fe1 P1 145.23(7)
Si1 Fe1 S1 85.05(6)
P1 Fe1 S1 107.13(7)
P1 Fe1 Si1 83.57(7)
N1 Fe1 P2 99.04(19)
N1 Fe1 S1 86.34(18)
N1 Fe1 Si1 171.35(18)
N1 Fe1 P1 98.3(2)
Fe2 S2 Li2 132.9(3)
C58 S2 Fe2 110.22(19)
C58 S2 Li2 107.6(4)
C64 P3 Fe2 111.4(2)
C64 P3 C68 101.6(3)
C64 P3 C65 102.2(3)
C68 P3 Fe2 116.90(18)
C68 P3 C65 101.7(3)
C65 P3 Fe2 120.4(2)
C59 Si2 Fe2 110.0(2)
C59 Si2 C57 109.6(3)
C59 Si2 C71 110.8(3)
C57 Si2 Fe2 109.55(19)
C57 Si2 C71 104.3(3)
C71 Si2 Fe2 112.5(2)
C31 P2 Fe1 117.2(2)
C31 P2 C35 107.6(8)
C30 P2 Fe1 112.7(2)
C30 P2 C31 101.8(3)
C30 P2 C37 95.0(4)
C30 P2 C35 108.9(9)
C37 P2 Fe1 128.1(4)
C37 P2 C31 97.3(4)
C35 P2 Fe1 108.4(9)
Fe1 S1 Li1 126.0(4)
C12 S1 Fe1 111.0(2)
C12 S1 Li1 120.4(4)
C77 P4 Fe2 116.6(2)
C80 P4 Fe2 121.0(2)
C80 P4 C77 101.9(3)
C76 P4 Fe2 115.0(2)
C76 P4 C77 98.7(3)
C76 P4 C80 100.2(4)
C11 Si1 Fe1 109.66(19)
C11 Si1 C18 107.4(3)
C25 Si1 Fe1 111.2(2)
C25 Si1 C11 108.2(3)
C25 Si1 C18 108.3(3)
C18 Si1 Fe1 112.0(2)
C19 P1 Fe1 124.5(3)
C19 P1 C13 98.6(3)
C19 P1 C22 100.1(4)
C13 P1 Fe1 113.7(2)
C13 P1 C22 100.8(4)
C22 P1 Fe1 115.3(3)
C93 O3 C91 110.9(6)
C93 O3 Li2 118.7(6)
C91 O3 Li2 128.3(6)
C028 O2 Li1 120.2(8)
C02H O2 C028 107.4(8)
C02H O2 Li1 132.2(7)
C39 O1 C45 116.7(19)
C39 O1 Li1 129.6(12)
C45 O1 Li1 113.6(16)
C42 O1 Li1 127.0(12)
C42 O1 C43 117.4(16)
C43 O1 Li1 115.3(13)
N4 N3 Fe2 178.9(6)
C55 C54 H54 118.9
C53 C54 H54 118.9
C53 C54 C55 122.2(5)
C7 C8 H8 119.5
C9 C8 H8 119.5
C9 C8 C7 121.0(6)
C54 C55 H55 120.8
C56 C55 C54 118.3(6)
C56 C55 H55 120.8
C60 C59 Si2 129.1(5)
C64 C59 Si2 112.8(4)
C64 C59 C60 118.1(6)
N2 N1 Fe1 173.1(6)
C8 C7 C6 115.4(5)
C8 C7 C12 119.2(5)
C12 C7 C6 125.3(5)
C51 C52 C53 120.0(6)
C51 C52 C47 117.8(6)
C47 C52 C53 122.1(5)
C52 C51 H51 119.8
C52 C51 C50 120.5(7)
C50 C51 H51 119.8
P2 C31 H31 107.7
C32 C31 P2 112.2(5)
C32 C31 H31 107.7
C32 C31 C33 108.9(6)
C33 C31 P2 112.5(4)
C33 C31 H31 107.7
C54 C53 C52 117.6(5)
C54 C53 C58 118.8(5)
C58 C53 C52 123.6(5)
C52 C47 H47 119.6
C48 C47 C52 120.8(6)
C48 C47 H47 119.6
C55 C56 H56 119.3
C55 C56 C57 121.4(6)
C57 C56 H56 119.3
H79A C79 H79B 109.5
H79A C79 H79C 109.5
H79B C79 H79C 109.5
C77 C79 H79A 109.5
C77 C79 H79B 109.5
C77 C79 H79C 109.5
C53 C58 S2 123.2(4)
C57 C58 S2 117.9(4)
C57 C58 C53 118.9(5)
C9 C10 H10 119.3
C9 C10 C11 121.4(6)
C11 C10 H10 119.3
P4 C77 H77 107.2
C79 C77 P4 111.3(4)
C79 C77 H77 107.2
C78 C77 P4 113.3(4)
C78 C77 C79 110.4(6)
C78 C77 H77 107.2
C31 C32 H32A 109.5
C31 C32 H32B 109.5
C31 C32 H32C 109.5
H32A C32 H32B 109.5
H32A C32 H32C 109.5
H32B C32 H32C 109.5
C64 C63 H63 119.9
C62 C63 H63 119.9
C62 C63 C64 120.3(7)
C8 C9 C10 119.5(6)
C8 C9 H9 120.3
C10 C9 H9 120.3
C56 C57 Si2 123.3(4)
C56 C57 C58 120.2(5)
C58 C57 Si2 116.5(4)
C10 C11 Si1 123.5(5)
C10 C11 C12 119.2(6)
C12 C11 Si1 117.3(4)
C59 C60 H60 119.8
C61 C60 C59 120.5(7)
C61 C60 H60 119.8
C48 C49 H49 121.0
C48 C49 C50 118.0(6)
C50 C49 H49 121.0
C6 C1 H1 119.5
C2 C1 H1 119.5
C2 C1 C6 121.0(6)
C30 C29 H29 119.4
C28 C29 H29 119.4
C28 C29 C30 121.1(7)
H70A C70 H70B 109.5
H70A C70 H70C 109.5
H70B C70 H70C 109.5
C68 C70 H70A 109.5
C68 C70 H70B 109.5
C68 C70 H70C 109.5
C47 C48 H48 118.9
C49 C48 C47 122.1(7)
C49 C48 H48 118.9
H34A C34 H34B 109.5
H34A C34 H34C 109.5
H34B C34 H34C 109.5
H34D C34 H34E 109.5
H34D C34 H34F 109.5
H34E C34 H34F 109.5
C37 C34 H34A 109.5
C37 C34 H34B 109.5
C37 C34 H34C 109.5
C35 C34 H34D 109.5
C35 C34 H34E 109.5
C35 C34 H34F 109.5
C86 O4 Li2 118.5(10)
C83 O4 C86 103.8(14)
C83 O4 Li2 137.6(13)
C87 O4 Li2 133.6(15)
C87 O4 C89 117.9(17)
C89 O4 Li2 107.0(10)
C30 C25 Si1 113.5(5)
C30 C25 C26 117.4(6)
C26 C25 Si1 129.1(5)
C1 C6 C7 120.8(5)
C5 C6 C7 122.3(6)
C5 C6 C1 116.6(6)
C59 C64 P3 115.6(4)
C59 C64 C63 119.9(5)
C63 C64 P3 124.5(5)
C29 C30 P2 124.8(5)
C29 C30 C25 120.1(6)
C25 C30 P2 115.0(5)
P3 C68 H68 107.1
C70 C68 P3 111.4(4)
C70 C68 H68 107.1
C69 C68 P3 113.0(4)
C69 C68 C70 110.7(5)
C69 C68 H68 107.1
C29 C28 H28 120.4
C29 C28 C27 119.2(7)
C27 C28 H28 120.4
C51 C50 H50 119.6
C49 C50 C51 120.7(6)
C49 C50 H50 119.6
C6 C5 H5 119.1
C6 C5 C4 121.9(7)
C4 C5 H5 119.1
C68 C69 H69A 109.5
C68 C69 H69B 109.5
C68 C69 H69C 109.5
H69A C69 H69B 109.5
H69A C69 H69C 109.5
H69B C69 H69C 109.5
P3 C65 H65 106.2
C67 C65 P3 111.0(5)
C67 C65 H65 106.2
C66 C65 P3 118.1(5)
C66 C65 H65 106.2
C66 C65 C67 108.4(6)
C63 C62 H62 120.0
C61 C62 C63 120.1(6)
C61 C62 H62 120.0
P4 C80 H80 107.6
C81 C80 P4 110.2(5)
C81 C80 H80 107.6
C81 C80 C82 113.0(7)
C82 C80 P4 110.8(6)
C82 C80 H80 107.6
C1 C2 H2 119.8
C1 C2 C3 120.4(6)
C3 C2 H2 119.8
C17 C18 Si1 128.7(6)
C13 C18 Si1 113.4(5)
C13 C18 C17 117.9(6)
C60 C61 H61 119.4
C62 C61 C60 121.1(6)
C62 C61 H61 119.4
C7 C12 S1 123.7(4)
C7 C12 C11 119.5(5)
C11 C12 S1 116.8(4)
C77 C78 H78A 109.5
C77 C78 H78B 109.5
C77 C78 H78C 109.5
H78A C78 H78B 109.5
H78A C78 H78C 109.5
H78B C78 H78C 109.5
C76 C75 H75 120.2
C74 C75 H75 120.2
C74 C75 C76 119.6(7)
C75 C76 P4 123.5(5)
C75 C76 C71 121.2(6)
C71 C76 P4 115.3(5)
C76 C71 Si2 113.1(5)
C72 C71 Si2 129.2(5)
C72 C71 C76 117.5(6)
C5 C4 H4 119.7
C3 C4 C5 120.6(7)
C3 C4 H4 119.7
C31 C33 H33A 109.5
C31 C33 H33B 109.5
C31 C33 H33C 109.5
H33A C33 H33B 109.5
H33A C33 H33C 109.5
H33B C33 H33C 109.5
C25 C26 H26 119.0
C27 C26 C25 122.1(7)
C27 C26 H26 119.0
C65 C67 H67A 109.5
C65 C67 H67B 109.5
C65 C67 H67C 109.5
H67A C67 H67B 109.5
H67A C67 H67C 109.5
H67B C67 H67C 109.5
C2 C3 H3 120.3
C4 C3 C2 119.5(7)
C4 C3 H3 120.3
P2 C37 H37 109.5
C34 C37 P2 108.6(6)
C34 C37 H37 109.5
C38 C37 P2 111.5(8)
C38 C37 C34 108.1(9)
C38 C37 H37 109.5
O3 C93 H93A 109.5
O3 C93 H93B 109.5
O3 C93 C94 110.7(9)
H93A C93 H93B 108.1
C94 C93 H93A 109.5
C94 C93 H93B 109.5
O3 C91 H91A 109.6
O3 C91 H91B 109.6
O3 C91 C92 110.5(7)
H91A C91 H91B 108.1
C92 C91 H91A 109.6
C92 C91 H91B 109.6
C18 C17 H17 119.6
C16 C17 C18 120.8(8)
C16 C17 H17 119.6
C28 C27 H27 120.0
C26 C27 C28 120.0(7)
C26 C27 H27 120.0
C74 C73 H73 119.9
C74 C73 C72 120.3(7)
C72 C73 H73 119.9
C80 C81 H81A 109.5
C80 C81 H81B 109.5
C80 C81 H81C 109.5
H81A C81 H81B 109.5
H81A C81 H81C 109.5
H81B C81 H81C 109.5
C75 C74 C73 120.7(7)
C75 C74 H74 119.7
C73 C74 H74 119.7
C71 C72 H72 119.6
C73 C72 C71 120.7(7)
C73 C72 H72 119.6
O2 C028 H02A 111.0
O2 C028 H02B 111.0
H02A C028 H02B 109.0
C02A C028 O2 103.7(9)
C02A C028 H02A 111.0
C02A C028 H02B 111.0
H21A C21 H21B 109.5
H21A C21 H21C 109.5
H21B C21 H21C 109.5
C19 C21 H21A 109.5
C19 C21 H21B 109.5
C19 C21 H21C 109.5
C028 C02A H02C 109.5
C028 C02A H02D 109.5
C028 C02A H02E 109.5
H02C C02A H02D 109.5
H02C C02A H02E 109.5
H02D C02A H02E 109.5
C80 C82 H82A 109.5
C80 C82 H82B 109.5
C80 C82 H82C 109.5
H82A C82 H82B 109.5
H82A C82 H82C 109.5
H82B C82 H82C 109.5
C16 C15 H15 119.6
C14 C15 H15 119.6
C14 C15 C16 120.8(7)
C17 C16 C15 119.2(8)
C17 C16 H16 120.4
C15 C16 H16 120.4
H24A C24 H24B 109.5
H24A C24 H24C 109.5
H24B C24 H24C 109.5
C22 C24 H24A 109.5
C22 C24 H24B 109.5
C22 C24 H24C 109.5
C65 C66 H66A 109.5
C65 C66 H66B 109.5
C65 C66 H66C 109.5
H66A C66 H66B 109.5
H66A C66 H66C 109.5
H66B C66 H66C 109.5
C15 C14 H14 120.4
C15 C14 C13 119.3(9)
C13 C14 H14 120.4
O2 C02H H02F 109.3
O2 C02H H02G 109.3
O2 C02H C02K 111.4(9)
H02F C02H H02G 108.0
C02K C02H H02F 109.3
C02K C02H H02G 109.3
P1 C19 H19 108.4
C21 C19 P1 109.6(6)
C21 C19 H19 108.4
C20 C19 P1 111.2(5)
C20 C19 C21 110.8(7)
C20 C19 H19 108.4
C18 C13 P1 115.4(5)
C18 C13 C14 122.0(7)
C14 C13 P1 122.6(7)
C02H C02K H02H 109.5
C02H C02K H02I 109.5
C02H C02K H02J 109.5
H02H C02K H02I 109.5
H02H C02K H02J 109.5
H02I C02K H02J 109.5
O1 C39 H39A 111.3
O1 C39 H39B 111.3
O1 C39 C40 102.5(18)
H39A C39 H39B 109.2
C40 C39 H39A 111.3
C40 C39 H39B 111.3
C91 C92 H92A 109.5
C91 C92 H92B 109.5
C91 C92 H92C 109.5
H92A C92 H92B 109.5
H92A C92 H92C 109.5
H92B C92 H92C 109.5
C19 C20 H20A 109.5
C19 C20 H20B 109.5
C19 C20 H20C 109.5
H20A C20 H20B 109.5
H20A C20 H20C 109.5
H20B C20 H20C 109.5
O1 C45 H45A 113.0
O1 C45 H45B 113.0
O1 C45 C41 94(2)
H45A C45 H45B 110.4
C41 C45 H45A 113.0
C41 C45 H45B 113.0
O4 C86 H86A 111.6
O4 C86 H86B 111.6
H86A C86 H86B 109.4
C85 C86 O4 100.8(16)
C85 C86 H86A 111.6
C85 C86 H86B 111.6
P1 C22 H22 107.6
C24 C22 P1 112.4(6)
C24 C22 H22 107.6
C24 C22 C23 108.7(8)
C23 C22 P1 112.7(8)
C23 C22 H22 107.6
C37 C38 H38A 109.5
C37 C38 H38B 109.5
C37 C38 H38C 109.5
H38A C38 H38B 109.5
H38A C38 H38C 109.5
H38B C38 H38C 109.5
C22 C23 H23A 109.5
C22 C23 H23B 109.5
C22 C23 H23C 109.5
H23A C23 H23B 109.5
H23A C23 H23C 109.5
H23B C23 H23C 109.5
C86 C85 H85A 110.5
C86 C85 H85B 110.5
H85A C85 H85B 108.6
C84 C85 C86 106.4(19)
C84 C85 H85A 110.5
C84 C85 H85B 110.5
C93 C94 H94A 109.5
C93 C94 H94B 109.5
C93 C94 H94C 109.5
H94A C94 H94B 109.5
H94A C94 H94C 109.5
H94B C94 H94C 109.5
O2 Li1 S1 129.3(7)
O1 Li1 S1 122.6(8)
O1 Li1 O2 104.5(7)
O3 Li2 S2 120.0(6)
O4 Li2 S2 120.1(6)
O4 Li2 O3 109.3(7)
C85 C84 H84A 110.9
C85 C84 H84B 110.9
C85 C84 C83 104.4(17)
H84A C84 H84B 108.9
C83 C84 H84A 110.9
C83 C84 H84B 110.9
C39 C40 H40A 110.8
C39 C40 H40B 110.8
H40A C40 H40B 108.9
C41 C40 C39 105(2)
C41 C40 H40A 110.8
C41 C40 H40B 110.8
C45 C41 H41A 110.1
C45 C41 H41B 110.1
C40 C41 C45 108(3)
C40 C41 H41A 110.1
C40 C41 H41B 110.1
H41A C41 H41B 108.4
H44A C44 H44B 109.5
H44A C44 H44C 109.5
H44B C44 H44C 109.5
C43 C44 H44A 109.5
C43 C44 H44B 109.5
C43 C44 H44C 109.5
H46A C46 H46B 109.5
H46A C46 H46C 109.5
H46B C46 H46C 109.5
C42 C46 H46A 109.5
C42 C46 H46B 109.5
C42 C46 H46C 109.5
O4 C83 C84 110.3(18)
O4 C83 H83A 109.6
O4 C83 H83B 109.6
C84 C83 H83A 109.6
C84 C83 H83B 109.6
H83A C83 H83B 108.1
O4 C87 H87A 96.9
O4 C87 H87B 96.9
H87A C87 H87B 103.5
C88 C87 O4 158(3)
C88 C87 H87A 96.9
C88 C87 H87B 96.9
C87 C88 H88A 109.5
C87 C88 H88B 109.5
C87 C88 H88C 109.5
H88A C88 H88B 109.5
H88A C88 H88C 109.5
H88B C88 H88C 109.5
O4 C89 H89A 112.8
O4 C89 H89B 112.8
H89A C89 H89B 110.3
C90 C89 O4 95(2)
C90 C89 H89A 112.8
C90 C89 H89B 112.8
C89 C90 H90A 109.5
C89 C90 H90B 109.5
C89 C90 H90C 109.5
H90A C90 H90B 109.5
H90A C90 H90C 109.5
H90B C90 H90C 109.5
H36A C36 H36B 109.5
H36A C36 H36C 109.5
H36B C36 H36C 109.5
C35 C36 H36A 109.5
C35 C36 H36B 109.5
C35 C36 H36C 109.5
P2 C35 H35 113.1
C34 C35 P2 106.7(14)
C34 C35 C36 98(2)
C34 C35 H35 113.1
C36 C35 P2 111.3(19)
C36 C35 H35 113.1
O1 C42 H42A 107.1
O1 C42 H42B 107.1
C46 C42 O1 121(3)
C46 C42 H42A 107.1
C46 C42 H42B 107.1
H42A C42 H42B 106.8
O1 C43 H43A 110.4
O1 C43 H43B 110.4
C44 C43 O1 106.6(17)
C44 C43 H43A 110.4
C44 C43 H43B 110.4
H43A C43 H43B 108.6

loop_
_geom_bond_atom_site_label_1
_geom_bond_atom_site_label_2
_geom_bond_distance
Fe2 S2 2.3372(15)
Fe2 P3 2.1950(16)
Fe2 Si2 2.2285(17)
Fe2 P4 2.1945(18)
Fe2 N3 1.818(5)
Fe1 P2 2.1882(18)
Fe1 S1 2.3458(16)
Fe1 Si1 2.2360(18)
Fe1 P1 2.191(2)
Fe1 N1 1.827(6)
S2 C58 1.781(6)
S2 Li2 2.451(11)
P3 C64 1.839(6)
P3 C68 1.868(6)
P3 C65 1.871(6)
Si2 C59 1.899(6)
Si2 C57 1.907(6)
Si2 C71 1.911(6)
P2 C31 1.885(6)
P2 C30 1.859(6)
P2 C37 1.883(10)
P2 C35 1.96(2)
S1 C12 1.780(6)
S1 Li1 2.426(13)
P4 C77 1.882(6)
P4 C80 1.882(7)
P4 C76 1.842(7)
Si1 C11 1.906(6)
Si1 C25 1.899(6)
Si1 C18 1.910(6)
P1 C19 1.872(7)
P1 C13 1.872(8)
P1 C22 1.876(9)
O3 C93 1.435(10)
O3 C91 1.451(8)
O3 Li2 1.922(13)
O2 C028 1.459(11)
O2 C02H 1.435(12)
O2 Li1 2.001(19)
O1 C39 1.31(3)
O1 C45 1.54(4)
O1 Li1 1.925(14)
O1 C42 1.47(3)
O1 C43 1.58(2)
N3 N4 1.123(8)
C54 H54 0.9500
C54 C55 1.412(9)
C54 C53 1.382(9)
C8 H8 0.9500
C8 C7 1.408(8)
C8 C9 1.382(10)
C55 H55 0.9500
C55 C56 1.373(9)
C59 C60 1.414(8)
C59 C64 1.405(9)
N1 N2 1.127(8)
C7 C6 1.492(8)
C7 C12 1.408(8)
C52 C51 1.383(9)
C52 C53 1.489(8)
C52 C47 1.412(9)
C51 H51 0.9500
C51 C50 1.414(9)
C31 H31 1.0000
C31 C32 1.521(10)
C31 C33 1.527(10)
C53 C58 1.423(8)
C47 H47 0.9500
C47 C48 1.374(9)
C56 H56 0.9500
C56 C57 1.398(8)
C79 H79A 0.9800
C79 H79B 0.9800
C79 H79C 0.9800
C79 C77 1.543(9)
C58 C57 1.409(8)
C10 H10 0.9500
C10 C9 1.389(10)
C10 C11 1.396(9)
C77 H77 1.0000
C77 C78 1.507(11)
C32 H32A 0.9800
C32 H32B 0.9800
C32 H32C 0.9800
C63 H63 0.9500
C63 C64 1.417(9)
C63 C62 1.388(9)
C9 H9 0.9500
C11 C12 1.417(8)
C60 H60 0.9500
C60 C61 1.394(10)
C49 H49 0.9500
C49 C48 1.372(10)
C49 C50 1.391(11)
C1 H1 0.9500
C1 C6 1.422(8)
C1 C2 1.376(9)
C29 H29 0.9500
C29 C30 1.405(9)
C29 C28 1.374(11)
C70 H70A 0.9800
C70 H70B 0.9800
C70 H70C 0.9800
C70 C68 1.529(8)
C48 H48 0.9500
C34 H34A 0.9800
C34 H34B 0.9800
C34 H34C 0.9800
C34 H34D 0.9800
C34 H34E 0.9800
C34 H34F 0.9800
C34 C37 1.548(13)
C34 C35 1.50(3)
O4 C86 1.57(2)
O4 Li2 1.875(15)
O4 C83 1.35(2)
O4 C87 1.43(2)
O4 C89 1.54(2)
C25 C30 1.405(9)
C25 C26 1.409(9)
C6 C5 1.381(9)
C68 H68 1.0000
C68 C69 1.519(8)
C28 H28 0.9500
C28 C27 1.404(11)
C50 H50 0.9500
C5 H5 0.9500
C5 C4 1.400(10)
C69 H69A 0.9800
C69 H69B 0.9800
C69 H69C 0.9800
C65 H65 1.0000
C65 C67 1.530(9)
C65 C66 1.499(11)
C62 H62 0.9500
C62 C61 1.361(11)
C80 H80 1.0000
C80 C81 1.535(12)
C80 C82 1.555(12)
C2 H2 0.9500
C2 C3 1.397(10)
C18 C17 1.411(9)
C18 C13 1.386(10)
C61 H61 0.9500
C78 H78A 0.9800
C78 H78B 0.9800
C78 H78C 0.9800
C75 H75 0.9500
C75 C76 1.402(9)
C75 C74 1.366(11)
C76 C71 1.409(9)
C71 C72 1.401(9)
C4 H4 0.9500
C4 C3 1.347(11)
C33 H33A 0.9800
C33 H33B 0.9800
C33 H33C 0.9800
C26 H26 0.9500
C26 C27 1.369(10)
C67 H67A 0.9800
C67 H67B 0.9800
C67 H67C 0.9800
C3 H3 0.9500
C37 H37 1.0000
C37 C38 1.533(15)
C93 H93A 0.9900
C93 H93B 0.9900
C93 C94 1.566(19)
C91 H91A 0.9900
C91 H91B 0.9900
C91 C92 1.471(12)
C17 H17 0.9500
C17 C16 1.373(11)
C27 H27 0.9500
C73 H73 0.9500
C73 C74 1.381(11)
C73 C72 1.395(10)
C81 H81A 0.9800
C81 H81B 0.9800
C81 H81C 0.9800
C74 H74 0.9500
C72 H72 0.9500
C028 H02A 0.9900
C028 H02B 0.9900
C028 C02A 1.448(16)
C21 H21A 0.9800
C21 H21B 0.9800
C21 H21C 0.9800
C21 C19 1.535(12)
C02A H02C 0.9800
C02A H02D 0.9800
C02A H02E 0.9800
C82 H82A 0.9800
C82 H82B 0.9800
C82 H82C 0.9800
C15 H15 0.9500
C15 C16 1.422(14)
C15 C14 1.353(14)
C16 H16 0.9500
C24 H24A 0.9800
C24 H24B 0.9800
C24 H24C 0.9800
C24 C22 1.534(14)
C66 H66A 0.9800
C66 H66B 0.9800
C66 H66C 0.9800
C14 H14 0.9500
C14 C13 1.393(10)
C02H H02F 0.9900
C02H H02G 0.9900
C02H C02K 1.475(15)
C19 H19 1.0000
C19 C20 1.498(12)
C02K H02H 0.9800
C02K H02I 0.9800
C02K H02J 0.9800
C39 H39A 0.9900
C39 H39B 0.9900
C39 C40 1.54(3)
C92 H92A 0.9800
C92 H92B 0.9800
C92 H92C 0.9800
C20 H20A 0.9800
C20 H20B 0.9800
C20 H20C 0.9800
C45 H45A 0.9900
C45 H45B 0.9900
C45 C41 1.56(5)
C86 H86A 0.9900
C86 H86B 0.9900
C86 C85 1.49(3)
C22 H22 1.0000
C22 C23 1.555(15)
C38 H38A 0.9800
C38 H38B 0.9800
C38 H38C 0.9800
C23 H23A 0.9800
C23 H23B 0.9800
C23 H23C 0.9800
C85 H85A 0.9900
C85 H85B 0.9900
C85 C84 1.36(3)
C94 H94A 0.9800
C94 H94B 0.9800
C94 H94C 0.9800
C84 H84A 0.9900
C84 H84B 0.9900
C84 C83 1.40(3)
C40 H40A 0.9900
C40 H40B 0.9900
C40 C41 1.33(4)
C41 H41A 0.9900
C41 H41B 0.9900
C44 H44A 0.9800
C44 H44B 0.9800
C44 H44C 0.9800
C44 C43 1.52(3)
C46 H46A 0.9800
C46 H46B 0.9800
C46 H46C 0.9800
C46 C42 1.40(4)
C83 H83A 0.9900
C83 H83B 0.9900
C87 H87A 0.9900
C87 H87B 0.9900
C87 C88 1.17(4)
C88 H88A 0.9800
C88 H88B 0.9800
C88 H88C 0.9800
C89 H89A 0.9900
C89 H89B 0.9900
C89 C90 1.45(3)
C90 H90A 0.9800
C90 H90B 0.9800
C90 H90C 0.9800
C36 H36A 0.9800
C36 H36B 0.9800
C36 H36C 0.9800
C36 C35 1.51(3)
C35 H35 1.0000
C42 H42A 0.9900
C42 H42B 0.9900
C43 H43A 0.9900
C43 H43B 0.9900

loop_
_twin_individual_id
_twin_individual_mass_fraction_refined
1 0.705(18)
2 0.295(18)
